data_4084899
loop_
_publ_author_name
'Pospiech, Steffen'
'Bolte, Michael'
'Lerner, Hans-Wolfram'
'Wagner, Matthias'

_publ_section_title
;
 Insertion Reactions into the Boron--Boron Bonds of Barrelene-Type
 1,2-Diaminodiboranes(4)
;
_journal_issue 23
_journal_name_full Organometallics
_journal_page_first 6967
_journal_paper_doi 10.1021/om501087u
_journal_volume 33
_journal_year 2014
_chemical_formula_moiety 'C26 H26 B2 N2, 0.5(C6 H14)'
_chemical_formula_sum 'C29 H33 B2 N2'
_chemical_formula_weight 431.19
_chemical_name_systematic ?
_space_group_crystal_system trigonal
_space_group_IT_number 148
_space_group_name_Hall '-R 3'
_space_group_name_H-M_alt 'R -3 :H'
_symmetry_space_group_name_Hall '-R 3'
_symmetry_space_group_name_H-M 'R -3 :H'
_atom_sites_solution_hydrogens geom
_audit_creation_method SHELXL-2013
_cell_angle_alpha 90
_cell_angle_beta 90
_cell_angle_gamma 120
_cell_formula_units_Z 18
_cell_length_a 34.235(2)
_cell_length_b 34.235(2)
_cell_length_c 11.1251(9)
_cell_measurement_reflns_used 6967
_cell_measurement_temperature 173(2)
_cell_measurement_theta_max 25.9
_cell_measurement_theta_min 2.0
_cell_volume 11292.1(13)
_computing_cell_refinement 'X-Area (Stoe & Cie, 2001)'
_computing_data_collection 'X-Area (Stoe & Cie, 2001)'
_computing_data_reduction 'X-Area (Stoe & Cie, 2001)'
_computing_molecular_graphics 'XP in SHELXTL-Plus (Sheldrick, 2008)'
_computing_publication_material SHELXL97
_computing_structure_refinement 'SHELXL (Sheldrick, 2008)'
_computing_structure_solution 'SHELXS (Sheldrick, 2008)'
_diffrn_ambient_temperature 173(2)
_diffrn_measured_fraction_theta_full 0.995
_diffrn_measured_fraction_theta_max 0.990
_diffrn_measurement_device_type 'STOE IPDS II two-circle-diffractometer'
_diffrn_measurement_method \w
_diffrn_radiation_type MoK\a
_diffrn_radiation_wavelength 0.71073
_diffrn_reflns_av_R_equivalents 0.0829
_diffrn_reflns_av_unetI/netI 0.0852
_diffrn_reflns_Laue_measured_fraction_full 0.995
_diffrn_reflns_Laue_measured_fraction_max 0.990
_diffrn_reflns_limit_h_max 41
_diffrn_reflns_limit_h_min -37
_diffrn_reflns_limit_k_max 16
_diffrn_reflns_limit_k_min -39
_diffrn_reflns_limit_l_max 11
_diffrn_reflns_limit_l_min -13
_diffrn_reflns_number 8528
_diffrn_reflns_point_group_measured_fraction_full 0.995
_diffrn_reflns_point_group_measured_fraction_max 0.990
_diffrn_reflns_theta_full 25.000
_diffrn_reflns_theta_max 25.404
_diffrn_reflns_theta_min 1.955
_diffrn_source 'Genix 3D I\mS microfocus X-ray source'
_exptl_absorpt_coefficient_mu 0.065
_exptl_absorpt_correction_T_max 0.983
_exptl_absorpt_correction_T_min 0.977
_exptl_absorpt_correction_type multi-scan
_exptl_absorpt_process_details 'X-Area (Stoe & Cie, 2001)'
_exptl_crystal_colour colourless
_exptl_crystal_density_diffrn 1.141
_exptl_crystal_description block
_exptl_crystal_F_000 4158
_exptl_crystal_size_max 0.360
_exptl_crystal_size_mid 0.350
_exptl_crystal_size_min 0.270
_refine_diff_density_max 0.273
_refine_diff_density_min -0.195
_refine_diff_density_rms 0.053
_refine_ls_extinction_method none
_refine_ls_goodness_of_fit_ref 0.963
_refine_ls_hydrogen_treatment constr
_refine_ls_matrix_type full
_refine_ls_number_parameters 302
_refine_ls_number_reflns 4594
_refine_ls_number_restraints 0
_refine_ls_restrained_S_all 0.963
_refine_ls_R_factor_all 0.0940
_refine_ls_R_factor_gt 0.0615
_refine_ls_shift/su_max 0.000
_refine_ls_shift/su_mean 0.000
_refine_ls_structure_factor_coef Fsqd
_refine_ls_weighting_details 'w=1/[\s^2^(Fo^2^)+(0.0917P)^2^] where P=(Fo^2^+2Fc^2^)/3'
_refine_ls_weighting_scheme calc
_refine_ls_wR_factor_gt 0.1446
_refine_ls_wR_factor_ref 0.1602
_reflns_Friedel_coverage 0.000
_reflns_number_gt 3111
_reflns_number_total 4594
_reflns_threshold_expression 'I > 2\s(I)'
_cod_data_source_file om501087u_si_002.cif
_cod_data_source_block wa1734
_cod_depositor_comments 'Adding full bibliography for 4084899--4084904.cif.'
_cod_original_cell_volume 11292.1(16)
_cod_database_code 4084899
_shelx_space_group_comment
; 
The symmetry employed for this shelxl refinement is uniquely defined 
by the following loop, which should always be used as a source of 
symmetry information in preference to the above space-group names. 
They are only intended as comments. 
;
_shelx_estimated_absorpt_t_min 0.977
_shelx_estimated_absorpt_t_max 0.983
_shelxl_version_number 2013-3

loop_
_space_group_symop_operation_xyz
'x, y, z'
'-y, x-y, z'
'-x+y, -x, z'
'x+2/3, y+1/3, z+1/3'
'-y+2/3, x-y+1/3, z+1/3'
'-x+y+2/3, -x+1/3, z+1/3'
'x+1/3, y+2/3, z+2/3'
'-y+1/3, x-y+2/3, z+2/3'
'-x+y+1/3, -x+2/3, z+2/3'
'-x, -y, -z'
'y, -x+y, -z'
'x-y, x, -z'
'-x+2/3, -y+1/3, -z+1/3'
'y+2/3, -x+y+1/3, -z+1/3'
'x-y+2/3, x+1/3, -z+1/3'
'-x+1/3, -y+2/3, -z+2/3'
'y+1/3, -x+y+2/3, -z+2/3'
'x-y+1/3, x+2/3, -z+2/3'

loop_
_atom_site_label
_atom_site_type_symbol
_atom_site_fract_x
_atom_site_fract_y
_atom_site_fract_z
_atom_site_U_iso_or_equiv
_atom_site_adp_type
_atom_site_occupancy
_atom_site_site_symmetry_order
_atom_site_calc_flag
_atom_site_refinement_flags_posn
_atom_site_refinement_flags_adp
B1 B 0.12961(9) 0.62277(9) 0.2933(2) 0.0305(5) Uani 1 1 d . .
B2 B 0.08192(9) 0.60693(8) 0.2090(2) 0.0285(5) Uani 1 1 d . .
N1 N 0.15538(7) 0.66135(7) 0.36168(17) 0.0353(5) Uani 1 1 d . .
N2 N 0.04267(6) 0.60777(7) 0.23597(17) 0.0331(4) Uani 1 1 d . .
C1 C 0.14900(7) 0.58966(7) 0.25466(18) 0.0268(5) Uani 1 1 d . .
H1 H 0.1732 0.5920 0.3095 0.032 Uiso 1 1 calc R U
C2 C 0.08438(7) 0.57876(7) 0.09440(18) 0.0273(5) Uani 1 1 d . .
H2 H 0.0613 0.5731 0.0315 0.033 Uiso 1 1 calc R U
C3 C 0.19638(8) 0.67142(9) 0.4260(2) 0.0424(6) Uani 1 1 d . .
H3A H 0.1987 0.6441 0.4313 0.064 Uiso 1 1 calc R U
H3B H 0.1954 0.6820 0.5072 0.064 Uiso 1 1 calc R U
H3C H 0.2226 0.6949 0.3830 0.064 Uiso 1 1 calc R U
C4 C 0.14521(10) 0.69780(8) 0.3742(2) 0.0436(6) Uani 1 1 d . .
H4A H 0.1220 0.6936 0.3157 0.065 Uiso 1 1 calc R U
H4B H 0.1726 0.7268 0.3596 0.065 Uiso 1 1 calc R U
H4C H 0.1342 0.6975 0.4557 0.065 Uiso 1 1 calc R U
C5 C 0.00326(9) 0.59110(10) 0.1583(2) 0.0448(6) Uani 1 1 d . .
H5A H 0.0111 0.5863 0.0771 0.067 Uiso 1 1 calc R U
H5B H -0.0069 0.6133 0.1553 0.067 Uiso 1 1 calc R U
H5C H -0.0210 0.5625 0.1902 0.067 Uiso 1 1 calc R U
C6 C 0.03469(9) 0.62258(10) 0.3520(2) 0.0442(6) Uani 1 1 d . .
H6A H 0.0592 0.6281 0.4075 0.066 Uiso 1 1 calc R U
H6B H 0.0059 0.5991 0.3851 0.066 Uiso 1 1 calc R U
H6C H 0.0337 0.6505 0.3411 0.066 Uiso 1 1 calc R U
C11 C 0.16603(7) 0.60785(7) 0.12996(19) 0.0272(5) Uani 1 1 d . .
C12 C 0.13198(7) 0.60215(7) 0.04602(18) 0.0272(5) Uani 1 1 d . .
C13 C 0.14396(8) 0.61866(7) -0.06871(19) 0.0285(5) Uani 1 1 d . .
H13 H 0.1211 0.6141 -0.1248 0.034 Uiso 1 1 calc R U
C14 C 0.18993(8) 0.64248(7) -0.10495(19) 0.0299(5) Uani 1 1 d . .
C15 C 0.20321(8) 0.66129(8) -0.2220(2) 0.0356(5) Uani 1 1 d . .
H15 H 0.1809 0.6577 -0.2787 0.043 Uiso 1 1 calc R U
C16 C 0.24780(9) 0.68445(8) -0.2536(2) 0.0392(6) Uani 1 1 d . .
H16 H 0.2563 0.6975 -0.3314 0.047 Uiso 1 1 calc R U
C17 C 0.28098(8) 0.68911(8) -0.1721(2) 0.0386(6) Uani 1 1 d . .
H17 H 0.3118 0.7046 -0.1956 0.046 Uiso 1 1 calc R U
C18 C 0.26937(8) 0.67155(8) -0.0591(2) 0.0351(5) Uani 1 1 d . .
H18 H 0.2923 0.6750 -0.0048 0.042 Uiso 1 1 calc R U
C19 C 0.22372(7) 0.64824(7) -0.0212(2) 0.0292(5) Uani 1 1 d . .
C20 C 0.21061(8) 0.63043(7) 0.0966(2) 0.0309(5) Uani 1 1 d . .
H20 H 0.2330 0.6342 0.1532 0.037 Uiso 1 1 calc R U
C21 C 0.10971(7) 0.54206(7) 0.24342(18) 0.0264(5) Uani 1 1 d . .
C22 C 0.07536(7) 0.53624(7) 0.16058(18) 0.0256(5) Uani 1 1 d . .
C23 C 0.03658(7) 0.49537(8) 0.15144(18) 0.0287(5) Uani 1 1 d . .
H23 H 0.0134 0.4921 0.0983 0.034 Uiso 1 1 calc R U
C24 C 0.03046(7) 0.45788(7) 0.22006(18) 0.0288(5) Uani 1 1 d . .
C25 C -0.00952(8) 0.41535(8) 0.2159(2) 0.0348(5) Uani 1 1 d . .
H25 H -0.0333 0.4113 0.1640 0.042 Uiso 1 1 calc R U
C26 C -0.01481(9) 0.38002(8) 0.2846(2) 0.0397(6) Uani 1 1 d . .
H26 H -0.0422 0.3519 0.2809 0.048 Uiso 1 1 calc R U
C27 C 0.02013(9) 0.38508(8) 0.3606(2) 0.0385(6) Uani 1 1 d . .
H27 H 0.0164 0.3603 0.4078 0.046 Uiso 1 1 calc R U
C28 C 0.05961(8) 0.42557(8) 0.3672(2) 0.0352(5) Uani 1 1 d . .
H28 H 0.0832 0.4285 0.4182 0.042 Uiso 1 1 calc R U
C29 C 0.06568(8) 0.46322(7) 0.29858(18) 0.0282(5) Uani 1 1 d . .
C30 C 0.10503(7) 0.50604(8) 0.30825(19) 0.0292(5) Uani 1 1 d . .
H30 H 0.1286 0.5098 0.3607 0.035 Uiso 1 1 calc R U
C31 C 0.09835(14) 0.55901(16) 0.6137(4) 0.0885(13) Uani 1 1 d . .
H31A H 0.1167 0.5534 0.6710 0.133 Uiso 1 1 calc R U
H31B H 0.0936 0.5831 0.6442 0.133 Uiso 1 1 calc R U
H31C H 0.1140 0.5681 0.5361 0.133 Uiso 1 1 calc R U
C32 C 0.05340(11) 0.51651(12) 0.5977(3) 0.0629(8) Uani 1 1 d . .
H32A H 0.0587 0.4921 0.5701 0.076 Uiso 1 1 calc R U
H32B H 0.0381 0.5075 0.6767 0.076 Uiso 1 1 calc R U
C33 C 0.02255(10) 0.52113(11) 0.5097(3) 0.0542(7) Uani 1 1 d . .
H33A H 0.0382 0.5307 0.4312 0.065 Uiso 1 1 calc R U
H33B H 0.0171 0.5454 0.5381 0.065 Uiso 1 1 calc R U

loop_
_atom_site_aniso_label
_atom_site_aniso_U_11
_atom_site_aniso_U_22
_atom_site_aniso_U_33
_atom_site_aniso_U_23
_atom_site_aniso_U_13
_atom_site_aniso_U_12
B1 0.0300(13) 0.0316(13) 0.0332(12) 0.0011(10) -0.0008(10) 0.0178(11)
B2 0.0312(13) 0.0278(12) 0.0301(12) 0.0016(10) -0.0010(10) 0.0173(11)
N1 0.0346(11) 0.0338(11) 0.0394(10) -0.0054(9) -0.0071(8) 0.0184(9)
N2 0.0317(10) 0.0390(11) 0.0353(10) -0.0001(8) -0.0022(8) 0.0226(9)
C1 0.0229(10) 0.0287(11) 0.0295(10) -0.0011(9) -0.0050(8) 0.0134(9)
C2 0.0233(11) 0.0311(11) 0.0281(10) 0.0002(9) -0.0040(8) 0.0142(9)
C3 0.0338(13) 0.0417(14) 0.0462(14) -0.0099(11) -0.0110(11) 0.0146(11)
C4 0.0497(16) 0.0318(13) 0.0510(14) -0.0028(11) -0.0035(12) 0.0216(12)
C5 0.0320(13) 0.0607(17) 0.0505(14) 0.0012(13) -0.0056(11) 0.0298(13)
C6 0.0448(15) 0.0552(16) 0.0458(14) -0.0040(12) 0.0031(12) 0.0349(13)
C11 0.0259(11) 0.0250(11) 0.0334(11) -0.0017(9) -0.0007(9) 0.0147(9)
C12 0.0271(11) 0.0252(11) 0.0309(11) -0.0020(9) -0.0010(9) 0.0143(9)
C13 0.0307(11) 0.0243(11) 0.0313(11) -0.0014(9) -0.0021(9) 0.0143(9)
C14 0.0330(12) 0.0242(11) 0.0331(11) -0.0008(9) 0.0042(9) 0.0149(10)
C15 0.0381(13) 0.0311(12) 0.0349(11) 0.0006(10) 0.0037(10) 0.0152(11)
C16 0.0423(14) 0.0315(12) 0.0383(12) 0.0026(10) 0.0108(11) 0.0143(11)
C17 0.0331(13) 0.0289(12) 0.0496(14) 0.0013(10) 0.0141(11) 0.0124(10)
C18 0.0304(12) 0.0295(12) 0.0457(13) -0.0023(10) 0.0041(10) 0.0151(10)
C19 0.0285(11) 0.0214(11) 0.0386(11) -0.0021(9) 0.0046(9) 0.0132(9)
C20 0.0298(12) 0.0269(11) 0.0383(12) -0.0020(9) -0.0022(9) 0.0159(10)
C21 0.0244(11) 0.0303(11) 0.0265(10) -0.0014(8) 0.0003(8) 0.0151(9)
C22 0.0247(11) 0.0299(11) 0.0244(10) -0.0013(8) 0.0002(8) 0.0152(9)
C23 0.0261(11) 0.0337(12) 0.0268(10) -0.0015(9) -0.0017(8) 0.0153(10)
C24 0.0298(11) 0.0299(11) 0.0269(10) -0.0022(9) -0.0001(9) 0.0150(10)
C25 0.0340(13) 0.0315(12) 0.0319(11) -0.0020(9) -0.0034(9) 0.0111(10)
C26 0.0424(14) 0.0297(12) 0.0385(12) -0.0011(10) -0.0002(11) 0.0117(11)
C27 0.0477(15) 0.0266(12) 0.0388(12) 0.0011(10) -0.0025(11) 0.0168(11)
C28 0.0411(14) 0.0313(12) 0.0356(12) 0.0019(10) -0.0027(10) 0.0198(11)
C29 0.0300(11) 0.0285(11) 0.0284(10) -0.0012(9) 0.0009(9) 0.0164(10)
C30 0.0263(11) 0.0330(12) 0.0317(11) -0.0006(9) -0.0028(9) 0.0174(10)
C31 0.069(2) 0.104(3) 0.081(2) -0.034(2) -0.013(2) 0.034(2)
C32 0.064(2) 0.079(2) 0.0511(16) -0.0071(16) 0.0047(15) 0.0396(19)
C33 0.0597(18) 0.0576(18) 0.0447(14) -0.0016(13) 0.0136(14) 0.0289(15)

loop_
_atom_type_symbol
_atom_type_description
_atom_type_scat_dispersion_real
_atom_type_scat_dispersion_imag
_atom_type_scat_source
C C 0.0033 0.0016 'International Tables Vol C Tables 4.2.6.8 and 6.1.1.4'
H H 0.0000 0.0000 'International Tables Vol C Tables 4.2.6.8 and 6.1.1.4'
B B 0.0013 0.0007 'International Tables Vol C Tables 4.2.6.8 and 6.1.1.4'
N N 0.0061 0.0033 'International Tables Vol C Tables 4.2.6.8 and 6.1.1.4'

loop_
_geom_angle_atom_site_label_1
_geom_angle_atom_site_label_2
_geom_angle_atom_site_label_3
_geom_angle
_geom_angle_site_symmetry_1
_geom_angle_site_symmetry_3
N1 B1 C1 121.2(2) . .
N1 B1 B2 130.5(2) . .
C1 B1 B2 106.80(18) . .
N2 B2 C2 121.2(2) . .
N2 B2 B1 130.6(2) . .
C2 B2 B1 107.00(18) . .
B1 N1 C3 124.9(2) . .
B1 N1 C4 123.7(2) . .
C3 N1 C4 111.4(2) . .
B2 N2 C5 125.4(2) . .
B2 N2 C6 123.2(2) . .
C5 N2 C6 111.26(19) . .
C21 C1 C11 108.64(17) . .
C21 C1 B1 108.56(17) . .
C11 C1 B1 99.36(17) . .
C21 C1 H1 113.1 . .
C11 C1 H1 113.1 . .
B1 C1 H1 113.1 . .
C12 C2 C22 109.24(17) . .
C12 C2 B2 109.08(18) . .
C22 C2 B2 98.19(16) . .
C12 C2 H2 113.1 . .
C22 C2 H2 113.1 . .
B2 C2 H2 113.1 . .
N1 C3 H3A 109.5 . .
N1 C3 H3B 109.5 . .
H3A C3 H3B 109.5 . .
N1 C3 H3C 109.5 . .
H3A C3 H3C 109.5 . .
H3B C3 H3C 109.5 . .
N1 C4 H4A 109.5 . .
N1 C4 H4B 109.5 . .
H4A C4 H4B 109.5 . .
N1 C4 H4C 109.5 . .
H4A C4 H4C 109.5 . .
H4B C4 H4C 109.5 . .
N2 C5 H5A 109.5 . .
N2 C5 H5B 109.5 . .
H5A C5 H5B 109.5 . .
N2 C5 H5C 109.5 . .
H5A C5 H5C 109.5 . .
H5B C5 H5C 109.5 . .
N2 C6 H6A 109.5 . .
N2 C6 H6B 109.5 . .
H6A C6 H6B 109.5 . .
N2 C6 H6C 109.5 . .
H6A C6 H6C 109.5 . .
H6B C6 H6C 109.5 . .
C20 C11 C12 120.1(2) . .
C20 C11 C1 124.80(19) . .
C12 C11 C1 115.03(18) . .
C13 C12 C11 119.7(2) . .
C13 C12 C2 124.79(19) . .
C11 C12 C2 115.45(18) . .
C12 C13 C14 121.1(2) . .
C12 C13 H13 119.4 . .
C14 C13 H13 119.4 . .
C19 C14 C13 119.00(19) . .
C19 C14 C15 118.9(2) . .
C13 C14 C15 122.1(2) . .
C16 C15 C14 120.6(2) . .
C16 C15 H15 119.7 . .
C14 C15 H15 119.7 . .
C15 C16 C17 120.4(2) . .
C15 C16 H16 119.8 . .
C17 C16 H16 119.8 . .
C18 C17 C16 120.4(2) . .
C18 C17 H17 119.8 . .
C16 C17 H17 119.8 . .
C17 C18 C19 121.2(2) . .
C17 C18 H18 119.4 . .
C19 C18 H18 119.4 . .
C18 C19 C20 122.6(2) . .
C18 C19 C14 118.4(2) . .
C20 C19 C14 119.0(2) . .
C11 C20 C19 121.0(2) . .
C11 C20 H20 119.5 . .
C19 C20 H20 119.5 . .
C30 C21 C22 119.9(2) . .
C30 C21 C1 124.61(19) . .
C22 C21 C1 115.51(18) . .
C23 C22 C21 120.1(2) . .
C23 C22 C2 124.90(19) . .
C21 C22 C2 114.86(18) . .
C22 C23 C24 121.0(2) . .
C22 C23 H23 119.5 . .
C24 C23 H23 119.5 . .
C25 C24 C23 122.9(2) . .
C25 C24 C29 118.2(2) . .
C23 C24 C29 118.8(2) . .
C26 C25 C24 121.7(2) . .
C26 C25 H25 119.1 . .
C24 C25 H25 119.1 . .
C25 C26 C27 120.1(2) . .
C25 C26 H26 120.0 . .
C27 C26 H26 120.0 . .
C28 C27 C26 120.4(2) . .
C28 C27 H27 119.8 . .
C26 C27 H27 119.8 . .
C27 C28 C29 120.8(2) . .
C27 C28 H28 119.6 . .
C29 C28 H28 119.6 . .
C30 C29 C28 122.1(2) . .
C30 C29 C24 119.08(19) . .
C28 C29 C24 118.8(2) . .
C21 C30 C29 121.1(2) . .
C21 C30 H30 119.5 . .
C29 C30 H30 119.5 . .
C32 C31 H31A 109.5 . .
C32 C31 H31B 109.5 . .
H31A C31 H31B 109.5 . .
C32 C31 H31C 109.5 . .
H31A C31 H31C 109.5 . .
H31B C31 H31C 109.5 . .
C33 C32 C31 113.9(3) . .
C33 C32 H32A 108.8 . .
C31 C32 H32A 108.8 . .
C33 C32 H32B 108.8 . .
C31 C32 H32B 108.8 . .
H32A C32 H32B 107.7 . .
C32 C33 C33 115.2(3) . 10_566
C32 C33 H33A 108.5 . .
C33 C33 H33A 108.5 10_566 .
C32 C33 H33B 108.5 . .
C33 C33 H33B 108.5 10_566 .
H33A C33 H33B 107.5 . .

loop_
_geom_bond_atom_site_label_1
_geom_bond_atom_site_label_2
_geom_bond_distance
_geom_bond_site_symmetry_2
B1 N1 1.391(3) .
B1 C1 1.632(3) .
B1 B2 1.719(4) .
B2 N2 1.391(3) .
B2 C2 1.626(3) .
N1 C3 1.455(3) .
N1 C4 1.460(3) .
N2 C5 1.457(3) .
N2 C6 1.461(3) .
C1 C21 1.513(3) .
C1 C11 1.513(3) .
C1 H1 1.0000 .
C2 C12 1.510(3) .
C2 C22 1.519(3) .
C2 H2 1.0000 .
C3 H3A 0.9800 .
C3 H3B 0.9800 .
C3 H3C 0.9800 .
C4 H4A 0.9800 .
C4 H4B 0.9800 .
C4 H4C 0.9800 .
C5 H5A 0.9800 .
C5 H5B 0.9800 .
C5 H5C 0.9800 .
C6 H6A 0.9800 .
C6 H6B 0.9800 .
C6 H6C 0.9800 .
C11 C20 1.373(3) .
C11 C12 1.429(3) .
C12 C13 1.373(3) .
C13 C14 1.422(3) .
C13 H13 0.9500 .
C14 C19 1.420(3) .
C14 C15 1.422(3) .
C15 C16 1.368(3) .
C15 H15 0.9500 .
C16 C17 1.399(4) .
C16 H16 0.9500 .
C17 C18 1.365(3) .
C17 H17 0.9500 .
C18 C19 1.418(3) .
C18 H18 0.9500 .
C19 C20 1.420(3) .
C20 H20 0.9500 .
C21 C30 1.367(3) .
C21 C22 1.427(3) .
C22 C23 1.369(3) .
C23 C24 1.416(3) .
C23 H23 0.9500 .
C24 C25 1.415(3) .
C24 C29 1.425(3) .
C25 C26 1.364(3) .
C25 H25 0.9500 .
C26 C27 1.403(4) .
C26 H26 0.9500 .
C27 C28 1.371(3) .
C27 H27 0.9500 .
C28 C29 1.421(3) .
C28 H28 0.9500 .
C29 C30 1.414(3) .
C30 H30 0.9500 .
C31 C32 1.509(5) .
C31 H31A 0.9800 .
C31 H31B 0.9800 .
C31 H31C 0.9800 .
C32 C33 1.506(5) .
C32 H32A 0.9900 .
C32 H32B 0.9900 .
C33 C33 1.513(6) 10_566
C33 H33A 0.9900 .
C33 H33B 0.9900 .

loop_
_geom_torsion_atom_site_label_1
_geom_torsion_atom_site_label_2
_geom_torsion_atom_site_label_3
_geom_torsion_atom_site_label_4
_geom_torsion
_geom_torsion_site_symmetry_4
N1 B1 B2 N2 -46.3(4) .
C1 B1 B2 N2 147.9(2) .
N1 B1 B2 C2 146.3(2) .
C1 B1 B2 C2 -19.5(2) .
C1 B1 N1 C3 -13.6(4) .
B2 B1 N1 C3 -177.7(2) .
C1 B1 N1 C4 164.2(2) .
B2 B1 N1 C4 0.1(4) .
C2 B2 N2 C5 -10.8(4) .
B1 B2 N2 C5 -176.6(2) .
C2 B2 N2 C6 164.2(2) .
B1 B2 N2 C6 -1.7(4) .
N1 B1 C1 C21 150.1(2) .
B2 B1 C1 C21 -42.4(2) .
N1 B1 C1 C11 -96.5(2) .
B2 B1 C1 C11 71.0(2) .
N2 B2 C2 C12 149.1(2) .
B1 B2 C2 C12 -42.1(2) .
N2 B2 C2 C22 -97.2(2) .
B1 B2 C2 C22 71.6(2) .
C21 C1 C11 C20 -134.1(2) .
B1 C1 C11 C20 112.6(2) .
C21 C1 C11 C12 49.1(2) .
B1 C1 C11 C12 -64.2(2) .
C20 C11 C12 C13 1.1(3) .
C1 C11 C12 C13 178.08(19) .
C20 C11 C12 C2 -177.18(19) .
C1 C11 C12 C2 -0.2(3) .
C22 C2 C12 C13 133.4(2) .
B2 C2 C12 C13 -120.3(2) .
C22 C2 C12 C11 -48.4(2) .
B2 C2 C12 C11 57.9(2) .
C11 C12 C13 C14 -1.7(3) .
C2 C12 C13 C14 176.5(2) .
C12 C13 C14 C19 1.4(3) .
C12 C13 C14 C15 -177.6(2) .
C19 C14 C15 C16 0.2(3) .
C13 C14 C15 C16 179.3(2) .
C14 C15 C16 C17 1.5(4) .
C15 C16 C17 C18 -1.6(4) .
C16 C17 C18 C19 0.0(3) .
C17 C18 C19 C20 -178.6(2) .
C17 C18 C19 C14 1.6(3) .
C13 C14 C19 C18 179.2(2) .
C15 C14 C19 C18 -1.7(3) .
C13 C14 C19 C20 -0.6(3) .
C15 C14 C19 C20 178.5(2) .
C12 C11 C20 C19 -0.4(3) .
C1 C11 C20 C19 -177.0(2) .
C18 C19 C20 C11 -179.7(2) .
C14 C19 C20 C11 0.1(3) .
C11 C1 C21 C30 131.9(2) .
B1 C1 C21 C30 -121.0(2) .
C11 C1 C21 C22 -49.9(2) .
B1 C1 C21 C22 57.3(2) .
C30 C21 C22 C23 4.0(3) .
C1 C21 C22 C23 -174.31(19) .
C30 C21 C22 C2 179.79(19) .
C1 C21 C22 C2 1.5(3) .
C12 C2 C22 C23 -136.9(2) .
B2 C2 C22 C23 109.6(2) .
C12 C2 C22 C21 47.6(2) .
B2 C2 C22 C21 -66.0(2) .
C21 C22 C23 C24 -2.3(3) .
C2 C22 C23 C24 -177.66(19) .
C22 C23 C24 C25 178.3(2) .
C22 C23 C24 C29 -0.6(3) .
C23 C24 C25 C26 -178.9(2) .
C29 C24 C25 C26 0.0(3) .
C24 C25 C26 C27 -0.9(4) .
C25 C26 C27 C28 0.5(4) .
C26 C27 C28 C29 0.8(4) .
C27 C28 C29 C30 176.6(2) .
C27 C28 C29 C24 -1.7(3) .
C25 C24 C29 C30 -177.0(2) .
C23 C24 C29 C30 1.9(3) .
C25 C24 C29 C28 1.3(3) .
C23 C24 C29 C28 -179.8(2) .
C22 C21 C30 C29 -2.7(3) .
C1 C21 C30 C29 175.5(2) .
C28 C29 C30 C21 -178.5(2) .
C24 C29 C30 C21 -0.2(3) .
C31 C32 C33 C33 179.2(3) 10_566
